data_7012194
loop_
_publ_author_name
'Keira M. Stobie'
'Z\"oe R. Bell'
'Thomas W. Munhoven'
'John P. Maher'
'Jon A. McCleverty'
'Michael D. Ward'
'Eric J. L. McInnes'
'Federico Totti'
'Dante Gatteschi'

_publ_section_title
;
 Mono- and di-nuclear tris(pyrazolyl)borato-oxo-tungsten(V) complexes
 with phenolate ligands: syntheses and structures, and magnetic,
 electrochemical and UV/Vis/NIR spectroscopic properties
;
_journal_issue 1
_journal_name_full 'Dalton Trans.'
_journal_page_first 36
_journal_page_last 45
_journal_paper_doi 10.1039/b208397c
_journal_year 2003
_chemical_formula_sum 'C50 H72 B2 Cl2 N14 O6 W2'
_chemical_formula_weight 1425.44
_space_group_IT_number 2
_symmetry_cell_setting triclinic
_symmetry_space_group_name_Hall '-P 1'
_symmetry_space_group_name_H-M 'P -1'
_atom_sites_solution_hydrogens geom
_atom_sites_solution_primary direct
_atom_sites_solution_secondary difmap
_audit_creation_method SHELXL-97
_cell_angle_alpha 97.81(2)
_cell_angle_beta 95.395(17)
_cell_angle_gamma 97.33(2)
_cell_formula_units_Z 1
_cell_length_a 9.3744(16)
_cell_length_b 10.610(2)
_cell_length_c 14.654(4)
_cell_measurement_temperature 173(2)
_cell_volume 1423.0(5)
_computing_structure_refinement 'SHELXL-97 (Sheldrick, 1997)'
_computing_structure_solution 'SHELXS-97 (Sheldrick, 1997)'
_diffrn_ambient_temperature 173(2)
_diffrn_measured_fraction_theta_full 0.983
_diffrn_measured_fraction_theta_max 0.983
_diffrn_measurement_device_type 'Siemens SMART Area Detector'
_diffrn_measurement_method '\w rotation with narrow frames (0.3 degrees)'
_diffrn_radiation_monochromator graphite
_diffrn_radiation_source 'fine-focus sealed tube'
_diffrn_radiation_type MoK\a
_diffrn_radiation_wavelength 0.71073
_diffrn_reflns_av_R_equivalents 0.0477
_diffrn_reflns_av_sigmaI/netI 0.0790
_diffrn_reflns_limit_h_max 12
_diffrn_reflns_limit_h_min -12
_diffrn_reflns_limit_k_max 13
_diffrn_reflns_limit_k_min -13
_diffrn_reflns_limit_l_max 19
_diffrn_reflns_limit_l_min -19
_diffrn_reflns_number 14958
_diffrn_reflns_theta_full 27.54
_diffrn_reflns_theta_max 27.54
_diffrn_reflns_theta_min 1.96
_exptl_absorpt_coefficient_mu 4.192
_exptl_absorpt_correction_T_max 0.80
_exptl_absorpt_correction_T_min 0.27
_exptl_absorpt_correction_type 'Empirical, pseudo-azimuthal scan (SADABS)'
_exptl_crystal_colour brown
_exptl_crystal_density_diffrn 1.663
_exptl_crystal_density_method 'not measured'
_exptl_crystal_description plate
_exptl_crystal_F_000 710
_exptl_crystal_size_max 0.3
_exptl_crystal_size_mid 0.2
_exptl_crystal_size_min 0.05
_refine_diff_density_max 4.027
_refine_diff_density_min -3.483
_refine_diff_density_rms 0.152
_refine_ls_extinction_method none
_refine_ls_goodness_of_fit_ref 0.982
_refine_ls_hydrogen_treatment mixed
_refine_ls_matrix_type full
_refine_ls_number_parameters 359
_refine_ls_number_reflns 6450
_refine_ls_number_restraints 0
_refine_ls_restrained_S_all 0.982
_refine_ls_R_factor_all 0.0963
_refine_ls_R_factor_gt 0.0514
_refine_ls_shift/su_max 0.000
_refine_ls_shift/su_mean 0.000
_refine_ls_structure_factor_coef Fsqd
_refine_ls_weighting_details 'calc w=1/[\s^2^(Fo^2^)+(0.0740P)^2^+0.0000P] where P=(Fo^2^+2Fc^2^)/3'
_refine_ls_weighting_scheme calc
_refine_ls_wR_factor_gt 0.1198
_refine_ls_wR_factor_ref 0.1361
_reflns_number_gt 4048
_reflns_number_total 6450
_reflns_threshold_expression >2sigma(I)
_cod_data_source_file b208397c.txt
_cod_data_source_block complex5
_cod_original_cell_volume 1423.0(6)
_cod_original_sg_symbol_H-M P-1
_cod_database_code 7012194

loop_
_symmetry_equiv_pos_as_xyz
'x, y, z'
'-x, -y, -z'

loop_
_atom_site_label
_atom_site_type_symbol
_atom_site_fract_x
_atom_site_fract_y
_atom_site_fract_z
_atom_site_U_iso_or_equiv
_atom_site_adp_type
_atom_site_occupancy
_atom_site_symmetry_multiplicity
_atom_site_calc_flag
_atom_site_refinement_flags
_atom_site_disorder_assembly
_atom_site_disorder_group
W1 W 0.17297(4) 0.51304(3) 0.25882(2) 0.05251(15) Uani 1 1 d . . .
Cl1A Cl 0.1722(5) 0.7098(4) 0.3264(3) 0.0387(11) Uani 0.50 1 d P A 1
Cl1B Cl 0.4019(6) 0.5234(6) 0.2901(4) 0.0455(13) Uani 0.50 1 d P A 2
O1A O 0.3672(18) 0.4964(16) 0.2713(12) 0.049(6) Uiso 0.50 1 d P A 1
O1B O 0.1395(14) 0.6739(13) 0.3298(10) 0.039(4) Uiso 0.50 1 d P A 2
O48 O 0.1679(5) 0.5685(5) 0.1369(3) 0.0435(12) Uani 1 1 d . A .
O53 O 0.3270(7) 0.0932(6) 0.5024(5) 0.0710(18) Uani 1 1 d . . .
N11 N -0.1402(6) 0.3598(5) 0.2504(4) 0.0329(13) Uani 1 1 d . . .
N12 N -0.0670(6) 0.4705(5) 0.2307(4) 0.0359(14) Uani 1 1 d . A .
N21 N 0.0394(6) 0.3124(5) 0.3728(4) 0.0356(13) Uani 1 1 d . . .
N22 N 0.1362(6) 0.4236(5) 0.3791(4) 0.0348(13) Uani 1 1 d . A .
N31 N 0.0486(6) 0.2216(5) 0.2067(4) 0.0366(14) Uani 1 1 d . . .
N32 N 0.1451(6) 0.3178(6) 0.1828(4) 0.0383(15) Uani 1 1 d . A .
N47 N 0.4421(6) 0.9690(5) -0.0200(4) 0.0374(14) Uani 1 1 d . . .
C13 C -0.1661(8) 0.5414(7) 0.2027(5) 0.0387(17) Uani 1 1 d . . .
C14 C -0.3027(8) 0.4759(8) 0.2055(6) 0.052(2) Uani 1 1 d . A .
H14A H -0.3925 0.5045 0.1896 0.062 Uiso 1 1 calc R . .
C15 C -0.2831(8) 0.3609(7) 0.2360(5) 0.0430(18) Uani 1 1 d . A .
C16 C -0.1290(9) 0.6689(8) 0.1716(7) 0.058(2) Uani 1 1 d . A .
H16A H -0.0602 0.7250 0.2191 0.087 Uiso 1 1 calc R . .
H16B H -0.2172 0.7083 0.1619 0.087 Uiso 1 1 calc R . .
H16C H -0.0854 0.6569 0.1134 0.087 Uiso 1 1 calc R . .
C17 C -0.3931(8) 0.2533(7) 0.2513(6) 0.052(2) Uani 1 1 d . . .
H17A H -0.3615 0.2209 0.3082 0.078 Uiso 1 1 calc R A .
H17B H -0.4036 0.1839 0.1986 0.078 Uiso 1 1 calc R . .
H17C H -0.4863 0.2845 0.2571 0.078 Uiso 1 1 calc R . .
C23 C 0.1926(8) 0.4546(7) 0.4685(5) 0.0376(16) Uani 1 1 d . . .
C24 C 0.1298(8) 0.3654(7) 0.5185(5) 0.0404(17) Uani 1 1 d . A .
H24A H 0.1490 0.3655 0.5834 0.049 Uiso 1 1 calc R . .
C25 C 0.0351(8) 0.2773(6) 0.4582(5) 0.0355(16) Uani 1 1 d . A .
C26 C 0.3048(9) 0.5674(7) 0.5030(5) 0.0484(19) Uani 1 1 d . A .
H26A H 0.2675 0.6461 0.4899 0.073 Uiso 1 1 calc R . .
H26B H 0.3917 0.5583 0.4718 0.073 Uiso 1 1 calc R . .
H26C H 0.3291 0.5724 0.5700 0.073 Uiso 1 1 calc R . .
C27 C -0.0544(9) 0.1560(7) 0.4738(6) 0.051(2) Uani 1 1 d . . .
H27A H -0.1557 0.1565 0.4505 0.077 Uiso 1 1 calc R A .
H27B H -0.0469 0.1506 0.5403 0.077 Uiso 1 1 calc R . .
H27C H -0.0188 0.0816 0.4409 0.077 Uiso 1 1 calc R . .
C33 C 0.2118(8) 0.2612(7) 0.1130(5) 0.0398(17) Uani 1 1 d . . .
C34 C 0.1575(9) 0.1325(8) 0.0940(5) 0.049(2) Uani 1 1 d . A .
H34A H 0.1852 0.0709 0.0481 0.059 Uiso 1 1 calc R . .
C35 C 0.0560(9) 0.1097(7) 0.1536(5) 0.0463(19) Uani 1 1 d . A .
C36 C 0.3223(9) 0.3346(9) 0.0671(6) 0.056(2) Uani 1 1 d . A .
H36A H 0.3996 0.3806 0.1140 0.084 Uiso 1 1 calc R . .
H36B H 0.2773 0.3964 0.0342 0.084 Uiso 1 1 calc R . .
H36C H 0.3631 0.2752 0.0229 0.084 Uiso 1 1 calc R . .
C37 C -0.0340(11) -0.0143(7) 0.1631(6) 0.066(3) Uani 1 1 d . . .
H37A H -0.0179 -0.0314 0.2270 0.099 Uiso 1 1 calc R A .
H37B H -0.0064 -0.0846 0.1208 0.099 Uiso 1 1 calc R . .
H37C H -0.1366 -0.0080 0.1476 0.099 Uiso 1 1 calc R . .
C41 C 0.2377(7) 0.6688(6) 0.1027(5) 0.0343(16) Uani 1 1 d . . .
C42 C 0.3613(9) 0.7456(8) 0.1493(6) 0.062(3) Uani 1 1 d . A .
H42A H 0.3983 0.7295 0.2086 0.074 Uiso 1 1 calc R . .
C43 C 0.4312(9) 0.8447(8) 0.1112(5) 0.055(2) Uani 1 1 d . . .
H43A H 0.5158 0.8961 0.1439 0.066 Uiso 1 1 calc R A .
C44 C 0.3780(8) 0.8688(6) 0.0257(5) 0.0369(16) Uani 1 1 d . A .
C45 C 0.2555(8) 0.7941(7) -0.0210(5) 0.0414(18) Uani 1 1 d . . .
H45A H 0.2184 0.8115 -0.0798 0.050 Uiso 1 1 calc R A .
C46 C 0.1849(8) 0.6929(7) 0.0170(5) 0.0400(17) Uani 1 1 d . A .
H46A H 0.1010 0.6410 -0.0162 0.048 Uiso 1 1 calc R . .
C51 C 0.2981(13) 0.0545(12) 0.3433(8) 0.091(4) Uani 1 1 d . . .
H51A H 0.3310 0.0872 0.2882 0.137 Uiso 1 1 calc R . .
H51B H 0.1956 0.0628 0.3456 0.137 Uiso 1 1 calc R . .
H51C H 0.3109 -0.0362 0.3402 0.137 Uiso 1 1 calc R . .
C52 C 0.3816(10) 0.1274(10) 0.4250(6) 0.062(2) Uani 1 1 d . . .
H52A H 0.4836 0.1117 0.4261 0.075 Uiso 1 1 calc R . .
H52B H 0.3795 0.2203 0.4241 0.075 Uiso 1 1 calc R . .
C54 C 0.3967(11) 0.1671(10) 0.5847(7) 0.074(3) Uani 1 1 d . . .
H54A H 0.5004 0.1565 0.5925 0.089 Uiso 1 1 calc R . .
H54B H 0.3894 0.2593 0.5842 0.089 Uiso 1 1 calc R . .
C55 C 0.3261(10) 0.1221(9) 0.6563(7) 0.071(3) Uani 1 1 d . . .
H55A H 0.3533 0.1837 0.7134 0.107 Uiso 1 1 calc R . .
H55B H 0.3544 0.0388 0.6661 0.107 Uiso 1 1 calc R . .
H55C H 0.2212 0.1124 0.6397 0.107 Uiso 1 1 calc R . .
B1 B -0.0531(9) 0.2558(7) 0.2807(5) 0.0360(19) Uani 1 1 d . A .
H1 H -0.1200 0.1776 0.2884 0.043 Uiso 1 1 calc R . .

loop_
_atom_site_aniso_label
_atom_site_aniso_U_11
_atom_site_aniso_U_22
_atom_site_aniso_U_33
_atom_site_aniso_U_23
_atom_site_aniso_U_13
_atom_site_aniso_U_12
W1 0.0619(2) 0.0467(2) 0.04009(19) 0.02289(14) -0.01343(14) -0.02925(15)
Cl1A 0.045(2) 0.028(2) 0.038(2) 0.0031(16) 0.0049(17) -0.0091(19)
Cl1B 0.040(3) 0.056(3) 0.038(3) 0.007(2) 0.000(2) 0.001(2)
O48 0.048(3) 0.044(3) 0.036(3) 0.017(2) 0.001(2) -0.012(2)
O53 0.066(4) 0.066(4) 0.075(5) 0.016(3) -0.008(4) -0.007(3)
N11 0.037(3) 0.030(3) 0.029(3) 0.010(2) 0.001(2) -0.009(2)
N12 0.039(3) 0.029(3) 0.036(3) 0.016(2) -0.007(3) -0.012(3)
N21 0.043(3) 0.026(3) 0.036(3) 0.012(2) -0.001(3) -0.005(2)
N22 0.038(3) 0.033(3) 0.031(3) 0.011(2) -0.003(3) -0.005(2)
N31 0.052(4) 0.027(3) 0.029(3) 0.007(2) 0.003(3) -0.004(3)
N32 0.038(3) 0.042(3) 0.031(3) 0.015(3) -0.008(3) -0.009(3)
N47 0.043(3) 0.035(3) 0.036(3) 0.014(3) 0.012(3) -0.003(2)
C13 0.044(4) 0.035(4) 0.037(4) 0.012(3) 0.003(3) 0.001(3)
C14 0.040(4) 0.049(5) 0.064(5) 0.019(4) -0.011(4) -0.004(4)
C15 0.039(4) 0.042(4) 0.046(4) 0.017(3) -0.002(3) -0.012(3)
C16 0.054(5) 0.045(5) 0.079(6) 0.032(4) -0.003(5) 0.002(4)
C17 0.046(4) 0.045(5) 0.060(5) 0.017(4) -0.005(4) -0.017(4)
C23 0.040(4) 0.040(4) 0.032(4) 0.005(3) -0.001(3) 0.007(3)
C24 0.053(5) 0.040(4) 0.029(4) 0.009(3) 0.000(3) 0.012(4)
C25 0.047(4) 0.029(4) 0.034(4) 0.012(3) 0.006(3) 0.008(3)
C26 0.053(5) 0.049(5) 0.040(4) 0.008(4) -0.004(4) 0.000(4)
C27 0.072(6) 0.040(4) 0.045(5) 0.022(4) 0.013(4) 0.001(4)
C33 0.046(4) 0.046(4) 0.028(4) 0.005(3) 0.010(3) 0.010(3)
C34 0.069(6) 0.044(5) 0.036(4) 0.006(4) 0.005(4) 0.013(4)
C35 0.069(5) 0.027(4) 0.043(4) 0.012(3) -0.007(4) 0.006(4)
C36 0.054(5) 0.070(6) 0.040(5) 0.001(4) 0.011(4) -0.005(4)
C37 0.108(8) 0.028(4) 0.058(5) 0.004(4) 0.006(5) -0.003(5)
C41 0.039(4) 0.030(4) 0.033(4) 0.010(3) 0.004(3) -0.003(3)
C42 0.062(5) 0.065(6) 0.050(5) 0.032(4) -0.015(4) -0.029(4)
C43 0.058(5) 0.058(5) 0.040(4) 0.024(4) -0.010(4) -0.028(4)
C44 0.044(4) 0.033(4) 0.034(4) 0.009(3) 0.008(3) 0.000(3)
C45 0.045(4) 0.046(4) 0.032(4) 0.016(3) 0.003(3) -0.007(3)
C46 0.042(4) 0.041(4) 0.035(4) 0.011(3) 0.004(3) -0.004(3)
C51 0.102(9) 0.094(9) 0.083(8) 0.022(7) 0.019(7) 0.018(7)
C52 0.061(6) 0.075(6) 0.055(6) 0.012(5) 0.020(5) 0.017(5)
C54 0.059(6) 0.072(7) 0.081(7) -0.001(6) -0.026(5) 0.007(5)
C55 0.057(5) 0.069(6) 0.077(7) 0.027(5) -0.031(5) -0.020(5)
B1 0.044(5) 0.027(4) 0.034(4) 0.010(3) 0.001(4) -0.009(3)

loop_
_atom_type_symbol
_atom_type_description
_atom_type_scat_dispersion_real
_atom_type_scat_dispersion_imag
_atom_type_scat_source
C C 0.0033 0.0016 'International Tables Vol C Tables 4.2.6.8 and 6.1.1.4'
H H 0.0000 0.0000 'International Tables Vol C Tables 4.2.6.8 and 6.1.1.4'
N N 0.0061 0.0033 'International Tables Vol C Tables 4.2.6.8 and 6.1.1.4'
O O 0.0106 0.0060 'International Tables Vol C Tables 4.2.6.8 and 6.1.1.4'
Cl Cl 0.1484 0.1585 'International Tables Vol C Tables 4.2.6.8 and 6.1.1.4'
W W -0.8490 6.8722 'International Tables Vol C Tables 4.2.6.8 and 6.1.1.4'
B B 0.0013 0.0007 'International Tables Vol C Tables 4.2.6.8 and 6.1.1.4'

loop_
_geom_angle_atom_site_label_1
_geom_angle_atom_site_label_2
_geom_angle_atom_site_label_3
_geom_angle
_geom_angle_site_symmetry_1
_geom_angle_site_symmetry_3
_geom_angle_publ_flag
O1A W1 O1B 110.7(6) . . ?
O1A W1 O48 96.5(6) . . ?
O1B W1 O48 97.9(4) . . ?
O1A W1 Cl1B 9.9(6) . . ?
O1B W1 Cl1B 100.9(4) . . ?
O48 W1 Cl1B 99.2(2) . . ?
O1A W1 N22 92.2(6) . . ?
O1B W1 N22 87.7(4) . . ?
O48 W1 N22 167.26(19) . . ?
Cl1B W1 N22 91.0(2) . . ?
O1A W1 Cl1A 102.7(5) . . ?
O1B W1 Cl1A 11.3(4) . . ?
O48 W1 Cl1A 91.29(19) . . ?
Cl1B W1 Cl1A 93.0(2) . . ?
N22 W1 Cl1A 95.87(19) . . ?
O1A W1 N32 84.6(5) . . ?
O1B W1 N32 163.7(4) . . ?
O48 W1 N32 85.6(2) . . ?
Cl1B W1 N32 94.3(2) . . ?
N22 W1 N32 86.0(2) . . ?
Cl1A W1 N32 172.44(19) . . ?
O1A W1 N12 163.0(5) . . ?
O1B W1 N12 85.4(4) . . ?
O48 W1 N12 86.2(2) . . ?
Cl1B W1 N12 171.0(2) . . ?
N22 W1 N12 82.8(2) . . ?
Cl1A W1 N12 94.1(2) . . ?
N32 W1 N12 78.8(2) . . ?
C41 O48 W1 134.4(4) . . ?
C52 O53 C54 113.4(8) . . ?
C15 N11 N12 110.3(5) . . ?
C15 N11 B1 130.9(5) . . ?
N12 N11 B1 118.8(5) . . ?
C13 N12 N11 107.0(5) . . ?
C13 N12 W1 131.6(4) . . ?
N11 N12 W1 121.0(4) . . ?
C25 N21 N22 109.2(5) . . ?
C25 N21 B1 130.1(5) . . ?
N22 N21 B1 120.4(5) . . ?
C23 N22 N21 106.8(5) . . ?
C23 N22 W1 132.1(4) . . ?
N21 N22 W1 121.0(4) . . ?
C35 N31 N32 109.8(6) . . ?
C35 N31 B1 130.6(6) . . ?
N32 N31 B1 119.4(5) . . ?
C33 N32 N31 106.1(6) . . ?
C33 N32 W1 133.0(5) . . ?
N31 N32 W1 120.8(4) . . ?
N47 N47 C44 115.7(7) 2_675 . ?
N12 C13 C14 109.0(6) . . ?
N12 C13 C16 123.5(6) . . ?
C14 C13 C16 127.5(7) . . ?
C15 C14 C13 106.7(7) . . ?
N11 C15 C14 106.9(6) . . ?
N11 C15 C17 123.5(7) . . ?
C14 C15 C17 129.6(7) . . ?
N22 C23 C24 108.8(6) . . ?
N22 C23 C26 123.2(6) . . ?
C24 C23 C26 128.0(7) . . ?
C25 C24 C23 107.8(6) . . ?
N21 C25 C24 107.4(6) . . ?
N21 C25 C27 122.2(6) . . ?
C24 C25 C27 130.3(6) . . ?
N32 C33 C34 109.1(6) . . ?
N32 C33 C36 122.3(7) . . ?
C34 C33 C36 128.6(7) . . ?
C35 C34 C33 107.3(7) . . ?
N31 C35 C34 107.7(6) . . ?
N31 C35 C37 123.1(7) . . ?
C34 C35 C37 129.2(8) . . ?
O48 C41 C46 118.0(6) . . ?
O48 C41 C42 123.0(6) . . ?
C46 C41 C42 119.0(6) . . ?
C43 C42 C41 121.2(7) . . ?
C44 C43 C42 119.7(7) . . ?
C43 C44 C45 119.7(6) . . ?
C43 C44 N47 124.2(6) . . ?
C45 C44 N47 116.1(6) . . ?
C44 C45 C46 120.9(7) . . ?
C41 C46 C45 119.5(7) . . ?
O53 C52 C51 110.3(9) . . ?
C55 C54 O53 106.1(8) . . ?
N21 B1 N11 107.9(6) . . ?
N21 B1 N31 108.8(6) . . ?
N11 B1 N31 108.9(5) . . ?

loop_
_geom_bond_atom_site_label_1
_geom_bond_atom_site_label_2
_geom_bond_distance
_geom_bond_site_symmetry_2
_geom_bond_publ_flag
W1 O1A 1.846(17) . ?
W1 O1B 1.952(14) . ?
W1 O48 1.954(5) . ?
W1 Cl1B 2.138(6) . ?
W1 N22 2.147(5) . ?
W1 Cl1A 2.187(4) . ?
W1 N32 2.187(6) . ?
W1 N12 2.225(5) . ?
O48 C41 1.357(7) . ?
O53 C52 1.360(10) . ?
O53 C54 1.401(11) . ?
N11 C15 1.339(9) . ?
N11 N12 1.364(7) . ?
N11 B1 1.541(10) . ?
N12 C13 1.337(9) . ?
N21 C25 1.356(8) . ?
N21 N22 1.381(7) . ?
N21 B1 1.537(9) . ?
N22 C23 1.347(8) . ?
N31 C35 1.342(9) . ?
N31 N32 1.380(7) . ?
N31 B1 1.546(10) . ?
N32 C33 1.359(9) . ?
N47 N47 1.244(11) 2_675 ?
N47 C44 1.430(8) . ?
C13 C14 1.384(10) . ?
C13 C16 1.495(10) . ?
C14 C15 1.383(10) . ?
C15 C17 1.493(9) . ?
C23 C24 1.381(9) . ?
C23 C26 1.486(10) . ?
C24 C25 1.364(10) . ?
C25 C27 1.501(9) . ?
C33 C34 1.376(11) . ?
C33 C36 1.483(10) . ?
C34 C35 1.371(11) . ?
C35 C37 1.501(10) . ?
C41 C46 1.375(9) . ?
C41 C42 1.390(10) . ?
C42 C43 1.379(9) . ?
C43 C44 1.373(10) . ?
C44 C45 1.374(10) . ?
C45 C46 1.397(9) . ?
C51 C52 1.437(14) . ?
C54 C55 1.398(13) . ?
